data_4076115
loop_
_publ_author_name
'Burling, Suzanne'
'Kociok-K\"ohn, Gabriele'
'Mahon, Mary F.'
'Whittlesey, Michael K.'
'Williams, Jonathan M. J.'

_publ_section_title
;
 Ruthenium Hydride Complexes of 1,2-Dicyclohexylimidazol-2-ylidene
;
_journal_issue 24
_journal_name_full Organometallics
_journal_page_first 5868
_journal_paper_doi 10.1021/om050600c
_journal_volume 24
_journal_year 2005
_chemical_formula_sum 'C49 H65 N4 O P Ru'
_chemical_formula_weight 858.09
_chemical_name_systematic
;
 ?
;
_space_group_IT_number 19
_symmetry_cell_setting orthorhombic
_symmetry_space_group_name_Hall 'P 2ac 2ab'
_symmetry_space_group_name_H-M 'P 21 21 21'
_atom_sites_solution_hydrogens geom
_atom_sites_solution_primary direct
_atom_sites_solution_secondary difmap
_audit_creation_method SHELXL-97
_cell_angle_alpha 90.00
_cell_angle_beta 90.00
_cell_angle_gamma 90.00
_cell_formula_units_Z 4
_cell_length_a 9.71800(10)
_cell_length_b 19.7080(3)
_cell_length_c 22.8730(4)
_cell_measurement_reflns_used 147596
_cell_measurement_temperature 150(2)
_cell_measurement_theta_max 27.485
_cell_measurement_theta_min 2.910
_cell_volume 4380.69(11)
_computing_data_reduction 'Denzo and Scalepack (otwinowski & Minor, 1997'
_computing_molecular_graphics 'ORTEX (P.McArdle, 1995)'
_computing_publication_material 'SHELXL-97/2 (Sheldrick,1997)'
_computing_structure_refinement 'SHELXL-97 (Sheldrick, 1997)'
_computing_structure_solution 'SHELXS-97 (Sheldrick, 1990)'
_diffrn_ambient_temperature 150(2)
_diffrn_measured_fraction_theta_full 0.994
_diffrn_measured_fraction_theta_max 0.994
_diffrn_measurement_device_type KappaCCD
_diffrn_measurement_method KappaCCD
_diffrn_radiation_monochromator graphite
_diffrn_radiation_source 'fine-focus sealed tube'
_diffrn_radiation_type MoK\a
_diffrn_radiation_wavelength 0.71073
_diffrn_reflns_av_R_equivalents 0.0925
_diffrn_reflns_av_sigmaI/netI 0.0670
_diffrn_reflns_limit_h_max 12
_diffrn_reflns_limit_h_min -12
_diffrn_reflns_limit_k_max 25
_diffrn_reflns_limit_k_min -25
_diffrn_reflns_limit_l_max 29
_diffrn_reflns_limit_l_min -29
_diffrn_reflns_number 72630
_diffrn_reflns_theta_full 27.48
_diffrn_reflns_theta_max 27.48
_diffrn_reflns_theta_min 3.71
_exptl_absorpt_coefficient_mu 0.435
_exptl_absorpt_correction_T_max 0.92
_exptl_absorpt_correction_T_min 0.88
_exptl_absorpt_correction_type multi-scan
_exptl_crystal_colour Colourless
_exptl_crystal_density_diffrn 1.301
_exptl_crystal_density_method 'not measured'
_exptl_crystal_description Block
_exptl_crystal_F_000 1816
_exptl_crystal_size_max 0.17
_exptl_crystal_size_mid 0.15
_exptl_crystal_size_min 0.10
_refine_diff_density_max 0.347
_refine_diff_density_min -0.644
_refine_diff_density_rms 0.084
_refine_ls_abs_structure_details 'Flack H D (1983), Acta Cryst. A39, 876-881'
_refine_ls_abs_structure_Flack 0.46(2)
_refine_ls_extinction_method none
_refine_ls_goodness_of_fit_ref 1.028
_refine_ls_hydrogen_treatment mixed
_refine_ls_matrix_type full
_refine_ls_number_parameters 514
_refine_ls_number_reflns 10001
_refine_ls_number_restraints 2
_refine_ls_restrained_S_all 1.029
_refine_ls_R_factor_all 0.0709
_refine_ls_R_factor_gt 0.0444
_refine_ls_shift/su_max 0.000
_refine_ls_shift/su_mean 0.000
_refine_ls_structure_factor_coef Fsqd
_refine_ls_weighting_details 'calc w=1/[\s^2^(Fo^2^)+(0.0308P)^2^+2.3075P] where P=(Fo^2^+2Fc^2^)/3'
_refine_ls_weighting_scheme calc
_refine_ls_wR_factor_gt 0.0770
_refine_ls_wR_factor_ref 0.0851
_reflns_number_gt 7887
_reflns_number_total 10001
_reflns_threshold_expression >2sigma(I)
_cod_data_source_file om050600csi20050719_022131.cif
_cod_data_source_block c:\x-ray\kappa\k04mkw7\maxus2\k04mkw7
_cod_depositor_comments
;
The following automatic conversions were performed:

'_symmetry_cell_setting' value 'Orthorhombic' changed to
'orthorhombic' according to
/home/saulius/struct/CIF-dictionaries/cif_core.dic dictionary named
'cif_core.dic' version 2.4.1 from
2010-06-29.

'_exptl_absorpt_correction_type' value 'Multi-Scan'
changed to 'multi-scan' according to
/home/saulius/struct/CIF-dictionaries/cif_core.dic dictionary named
'cif_core.dic' version 2.4.1 from 2010-06-29.

Automatic conversion script
Id: cif_fix_values 1715 2011-07-08 13:25:40Z adriana 
;
_cod_original_sg_symbol_H-M P212121
_cod_database_code 4076115

loop_
_symmetry_equiv_pos_as_xyz
'x, y, z'
'-x+1/2, -y, z+1/2'
'x+1/2, -y+1/2, -z'
'-x, y+1/2, -z+1/2'

loop_
_atom_site_label
_atom_site_type_symbol
_atom_site_fract_x
_atom_site_fract_y
_atom_site_fract_z
_atom_site_U_iso_or_equiv
_atom_site_adp_type
_atom_site_occupancy
_atom_site_symmetry_multiplicity
_atom_site_calc_flag
_atom_site_refinement_flags
Ru1 Ru 0.37378(3) 0.017209(14) 0.138648(11) 0.03471(7) Uani 1 1 d D
P1 P 0.31931(7) 0.01568(5) 0.23665(3) 0.03094(16) Uani 1 1 d .
O1 O 0.1540(3) 0.11542(16) 0.09895(12) 0.0642(8) Uani 1 1 d .
N1 N 0.5678(3) 0.14748(13) 0.15625(11) 0.0346(6) Uani 1 1 d .
N2 N 0.6882(3) 0.06248(13) 0.12815(12) 0.0340(6) Uani 1 1 d .
N3 N 0.4537(3) 0.02232(19) 0.00538(12) 0.0512(7) Uani 1 1 d .
N4 N 0.4328(4) -0.08077(18) 0.03270(14) 0.0598(9) Uani 1 1 d .
C1 C 0.2430(4) 0.0800(2) 0.11342(16) 0.0451(9) Uani 1 1 d .
C2 C 0.5550(3) 0.07938(16) 0.14172(15) 0.0334(7) Uani 1 1 d .
C3 C 0.7028(3) 0.16940(18) 0.15159(15) 0.0395(8) Uani 1 1 d .
H3 H 0.7360 0.2139 0.1592 0.047 Uiso 1 1 calc R
C4 C 0.7776(3) 0.11584(16) 0.13435(17) 0.0384(7) Uani 1 1 d .
H4 H 0.8741 0.1150 0.1277 0.046 Uiso 1 1 calc R
C5 C 0.4557(3) 0.19247(17) 0.17625(14) 0.0373(8) Uani 1 1 d .
H5 H 0.3706 0.1645 0.1808 0.045 Uiso 1 1 calc R
C6 C 0.4901(4) 0.22392(18) 0.23545(15) 0.0434(8) Uani 1 1 d .
H6A H 0.4987 0.1876 0.2651 0.052 Uiso 1 1 calc R
H6B H 0.5795 0.2477 0.2329 0.052 Uiso 1 1 calc R
C7 C 0.3799(5) 0.27353(18) 0.25440(15) 0.0503(9) Uani 1 1 d .
H7A H 0.2929 0.2486 0.2611 0.060 Uiso 1 1 calc R
H7B H 0.4076 0.2948 0.2918 0.060 Uiso 1 1 calc R
C8 C 0.3560(4) 0.32818(17) 0.20950(16) 0.0461(9) Uani 1 1 d .
H8A H 0.4405 0.3557 0.2049 0.055 Uiso 1 1 calc R
H8B H 0.2811 0.3585 0.2228 0.055 Uiso 1 1 calc R
C9 C 0.3173(4) 0.29681(19) 0.15099(17) 0.0494(9) Uani 1 1 d .
H9A H 0.3061 0.3331 0.1215 0.059 Uiso 1 1 calc R
H9B H 0.2282 0.2728 0.1548 0.059 Uiso 1 1 calc R
C10 C 0.4272(4) 0.24716(18) 0.13065(16) 0.0447(8) Uani 1 1 d .
H10A H 0.5133 0.2723 0.1225 0.054 Uiso 1 1 calc R
H10B H 0.3969 0.2254 0.0938 0.054 Uiso 1 1 calc R
C11 C 0.7360(3) -0.00670(18) 0.11319(15) 0.0374(7) Uani 1 1 d .
H11 H 0.6528 -0.0342 0.1032 0.045 Uiso 1 1 calc R
C12 C 0.8054(5) -0.0409(2) 0.16478(18) 0.0553(11) Uani 1 1 d .
H12A H 0.7420 -0.0415 0.1986 0.066 Uiso 1 1 calc R
H12B H 0.8887 -0.0150 0.1760 0.066 Uiso 1 1 calc R
C13 C 0.8452(5) -0.1132(2) 0.14842(18) 0.0655(12) Uani 1 1 d .
H13A H 0.8943 -0.1345 0.1816 0.079 Uiso 1 1 calc R
H13B H 0.7608 -0.1400 0.1409 0.079 Uiso 1 1 calc R
C14 C 0.9363(4) -0.1149(2) 0.0947(2) 0.0629(12) Uani 1 1 d .
H14A H 0.9548 -0.1627 0.0838 0.076 Uiso 1 1 calc R
H14B H 1.0254 -0.0930 0.1038 0.076 Uiso 1 1 calc R
C15 C 0.8695(5) -0.07853(19) 0.04304(18) 0.0624(11) Uani 1 1 d .
H15A H 0.7869 -0.1040 0.0304 0.075 Uiso 1 1 calc R
H15B H 0.9348 -0.0773 0.0098 0.075 Uiso 1 1 calc R
C16 C 0.8282(4) -0.0057(2) 0.05937(17) 0.0595(11) Uani 1 1 d .
H16A H 0.9116 0.0215 0.0675 0.071 Uiso 1 1 calc R
H16B H 0.7786 0.0156 0.0263 0.071 Uiso 1 1 calc R
C17 C 0.4221(3) -0.0148(2) 0.05358(14) 0.0472(8) Uani 1 1 d .
C18 C 0.4808(4) -0.0185(3) -0.04280(17) 0.0671(12) Uani 1 1 d .
H18 H 0.5040 -0.0034 -0.0810 0.081 Uiso 1 1 calc R
C19 C 0.4684(6) -0.0817(3) -0.0258(2) 0.0760(15) Uani 1 1 d .
H19 H 0.4814 -0.1209 -0.0493 0.091 Uiso 1 1 calc R
C20 C 0.4436(4) 0.0962(2) 0.00096(16) 0.0501(9) Uani 1 1 d .
H20 H 0.4282 0.1146 0.0412 0.060 Uiso 1 1 calc R
C21 C 0.5757(5) 0.1279(2) -0.02281(18) 0.0613(11) Uani 1 1 d .
H21A H 0.6535 0.1165 0.0033 0.074 Uiso 1 1 calc R
H21B H 0.5958 0.1089 -0.0620 0.074 Uiso 1 1 calc R
C22 C 0.5615(7) 0.2043(3) -0.0271(2) 0.0911(18) Uani 1 1 d .
H22A H 0.5532 0.2233 0.0128 0.109 Uiso 1 1 calc R
H22B H 0.6462 0.2231 -0.0448 0.109 Uiso 1 1 calc R
C23 C 0.4428(10) 0.2265(3) -0.0617(3) 0.118(3) Uani 1 1 d .
H23A H 0.4581 0.2150 -0.1034 0.141 Uiso 1 1 calc R
H23B H 0.4332 0.2764 -0.0587 0.141 Uiso 1 1 calc R
C24 C 0.3126(8) 0.1931(4) -0.0407(3) 0.113(2) Uani 1 1 d .
H24A H 0.2891 0.2114 -0.0017 0.136 Uiso 1 1 calc R
H24B H 0.2367 0.2052 -0.0677 0.136 Uiso 1 1 calc R
C25 C 0.3219(5) 0.1173(3) -0.0368(2) 0.0846(17) Uani 1 1 d .
H25A H 0.3325 0.0980 -0.0765 0.102 Uiso 1 1 calc R
H25B H 0.2359 0.0991 -0.0197 0.102 Uiso 1 1 calc R
C26 C 0.3975(5) -0.1424(2) 0.06485(18) 0.0658(13) Uani 1 1 d .
H26 H 0.3809 -0.1296 0.1066 0.079 Uiso 1 1 calc R
C27 C 0.5089(6) -0.1952(3) 0.0637(4) 0.115(3) Uani 1 1 d .
H27A H 0.5939 -0.1763 0.0811 0.139 Uiso 1 1 calc R
H27B H 0.5293 -0.2076 0.0226 0.139 Uiso 1 1 calc R
C28 C 0.4654(8) -0.2587(4) 0.0976(4) 0.137(3) Uani 1 1 d .
H28A H 0.5393 -0.2931 0.0949 0.164 Uiso 1 1 calc R
H28B H 0.4537 -0.2468 0.1394 0.164 Uiso 1 1 calc R
C29 C 0.3357(6) -0.2884(2) 0.0754(2) 0.0835(16) Uani 1 1 d .
H29A H 0.3077 -0.3270 0.1003 0.100 Uiso 1 1 calc R
H29B H 0.3490 -0.3052 0.0350 0.100 Uiso 1 1 calc R
C30 C 0.2263(6) -0.2348(3) 0.0762(3) 0.0863(16) Uani 1 1 d .
H30A H 0.2083 -0.2212 0.1172 0.104 Uiso 1 1 calc R
H30B H 0.1402 -0.2538 0.0600 0.104 Uiso 1 1 calc R
C31 C 0.2672(5) -0.1725(3) 0.0410(3) 0.0798(15) Uani 1 1 d .
H31A H 0.2808 -0.1854 -0.0004 0.096 Uiso 1 1 calc R
H31B H 0.1925 -0.1384 0.0428 0.096 Uiso 1 1 calc R
C32 C 0.2174(3) 0.08547(16) 0.26962(14) 0.0315(7) Uani 1 1 d .
C33 C 0.2525(4) 0.11918(17) 0.32174(15) 0.0384(8) Uani 1 1 d .
H33 H 0.3355 0.1079 0.3414 0.046 Uiso 1 1 calc R
C34 C 0.1671(4) 0.16849(18) 0.34444(15) 0.0440(9) Uani 1 1 d .
H34 H 0.1923 0.1912 0.3795 0.053 Uiso 1 1 calc R
C35 C 0.0462(4) 0.18513(19) 0.31693(17) 0.0484(9) Uani 1 1 d .
H35 H -0.0123 0.2188 0.3332 0.058 Uiso 1 1 calc R
C36 C 0.0099(4) 0.15311(19) 0.26583(18) 0.0460(9) Uani 1 1 d .
H36 H -0.0738 0.1647 0.2468 0.055 Uiso 1 1 calc R
C37 C 0.0949(3) 0.10411(17) 0.24206(15) 0.0385(8) Uani 1 1 d .
H37 H 0.0696 0.0828 0.2064 0.046 Uiso 1 1 calc R
C38 C 0.4549(3) 0.00722(17) 0.29317(13) 0.0336(7) Uani 1 1 d .
C39 C 0.4288(3) -0.0227(2) 0.34722(14) 0.0437(8) Uani 1 1 d .
H39 H 0.3411 -0.0423 0.3545 0.052 Uiso 1 1 calc R
C40 C 0.5282(4) -0.0245(2) 0.39053(15) 0.0501(9) Uani 1 1 d .
H40 H 0.5080 -0.0446 0.4273 0.060 Uiso 1 1 calc R
C41 C 0.6566(4) 0.00282(19) 0.38023(15) 0.0498(10) Uani 1 1 d .
H41 H 0.7252 0.0014 0.4098 0.060 Uiso 1 1 calc R
C42 C 0.6849(4) 0.03222(18) 0.32690(16) 0.0456(9) Uani 1 1 d .
H42 H 0.7730 0.0513 0.3197 0.055 Uiso 1 1 calc R
C43 C 0.5842(3) 0.03395(17) 0.28358(15) 0.0390(8) Uani 1 1 d .
H43 H 0.6050 0.0539 0.2468 0.047 Uiso 1 1 calc R
C44 C 0.2085(3) -0.05688(17) 0.25701(15) 0.0345(8) Uani 1 1 d .
C45 C 0.0879(3) -0.05085(18) 0.29002(14) 0.0390(8) Uani 1 1 d .
H45 H 0.0611 -0.0076 0.3045 0.047 Uiso 1 1 calc R
C46 C 0.0071(4) -0.10702(19) 0.30185(16) 0.0447(9) Uani 1 1 d .
H46 H -0.0754 -0.1018 0.3237 0.054 Uiso 1 1 calc R
C47 C 0.0452(4) -0.17058(19) 0.28218(17) 0.0439(9) Uani 1 1 d .
H47 H -0.0102 -0.2091 0.2905 0.053 Uiso 1 1 calc R
C48 C 0.1651(3) -0.17737(18) 0.25018(16) 0.0428(9) Uani 1 1 d .
H48 H 0.1921 -0.2210 0.2367 0.051 Uiso 1 1 calc R
C49 C 0.2463(3) -0.12185(17) 0.23757(16) 0.0401(8) Uani 1 1 d .
H49 H 0.3284 -0.1276 0.2156 0.048 Uiso 1 1 calc R
H1 H 0.472(2) -0.0459(10) 0.1635(11) 0.017(7) Uiso 1 1 d D
H2 H 0.245(2) -0.0369(11) 0.1346(15) 0.032(8) Uiso 1 1 d D

loop_
_atom_site_aniso_label
_atom_site_aniso_U_11
_atom_site_aniso_U_22
_atom_site_aniso_U_33
_atom_site_aniso_U_23
_atom_site_aniso_U_13
_atom_site_aniso_U_12
Ru1 0.03652(12) 0.04039(13) 0.02723(11) -0.00085(12) -0.00132(12) -0.00728(13)
P1 0.0312(4) 0.0320(4) 0.0296(4) 0.0006(4) -0.0017(3) -0.0016(4)
O1 0.0543(17) 0.084(2) 0.0539(17) 0.0159(15) -0.0022(14) 0.0093(16)
N1 0.0351(14) 0.0357(15) 0.0331(15) 0.0009(11) 0.0028(11) -0.0004(12)
N2 0.0353(14) 0.0344(15) 0.0324(16) 0.0020(12) 0.0000(12) -0.0016(11)
N3 0.0588(18) 0.064(2) 0.0310(15) -0.0041(17) 0.0001(13) -0.0158(18)
N4 0.079(2) 0.064(2) 0.0363(18) -0.0169(16) 0.0060(17) -0.0223(19)
C1 0.037(2) 0.064(3) 0.0342(19) 0.0065(17) -0.0047(16) -0.0025(18)
C2 0.0392(17) 0.0409(18) 0.0201(15) 0.0014(15) -0.0029(15) -0.0012(14)
C3 0.0377(18) 0.0386(19) 0.042(2) -0.0001(15) -0.0012(15) -0.0075(15)
C4 0.0337(16) 0.0404(19) 0.0411(19) 0.0029(17) 0.0001(16) -0.0036(14)
C5 0.0364(19) 0.0422(19) 0.0334(18) 0.0009(14) 0.0016(14) -0.0040(15)
C6 0.052(2) 0.043(2) 0.035(2) 0.0000(16) 0.0022(17) 0.0029(16)
C7 0.061(2) 0.049(2) 0.0406(19) -0.0032(16) 0.005(2) 0.006(2)
C8 0.050(2) 0.0380(19) 0.051(2) -0.0029(15) 0.0026(19) 0.0034(17)
C9 0.052(2) 0.046(2) 0.050(2) 0.0025(17) -0.0053(18) 0.0058(17)
C10 0.0478(19) 0.049(2) 0.037(2) 0.0015(16) -0.0035(16) 0.0025(15)
C11 0.0381(16) 0.042(2) 0.0325(15) -0.0020(13) -0.0040(13) -0.0028(14)
C12 0.068(3) 0.054(2) 0.043(2) -0.0019(17) -0.0093(19) 0.0166(19)
C13 0.091(3) 0.054(2) 0.051(3) 0.0024(19) -0.012(2) 0.025(2)
C14 0.049(2) 0.056(3) 0.083(3) -0.015(2) -0.002(2) 0.013(2)
C15 0.077(3) 0.056(2) 0.054(2) -0.0129(19) 0.022(3) 0.005(3)
C16 0.079(3) 0.051(3) 0.048(2) -0.0046(18) 0.0232(19) 0.003(2)
C17 0.051(2) 0.063(2) 0.0279(16) -0.0034(19) -0.0024(14) -0.016(2)
C18 0.080(3) 0.090(3) 0.031(2) -0.015(2) 0.0081(19) -0.025(3)
C19 0.103(4) 0.084(4) 0.041(3) -0.022(2) 0.016(2) -0.037(3)
C20 0.050(2) 0.071(3) 0.0284(19) 0.0025(18) -0.0037(17) -0.0053(19)
C21 0.072(3) 0.074(3) 0.039(2) 0.0019(19) 0.0125(19) -0.013(2)
C22 0.138(5) 0.081(4) 0.054(3) -0.003(3) 0.038(3) -0.018(3)
C23 0.200(8) 0.096(5) 0.057(4) 0.018(3) 0.015(4) 0.035(5)
C24 0.128(5) 0.145(6) 0.066(4) 0.014(4) -0.021(4) 0.068(5)
C25 0.073(3) 0.140(5) 0.042(3) 0.009(3) -0.012(2) 0.011(3)
C26 0.097(4) 0.059(3) 0.041(2) -0.0163(18) 0.007(2) -0.021(3)
C27 0.067(3) 0.107(5) 0.173(7) 0.047(5) -0.042(4) -0.019(3)
C28 0.120(5) 0.097(5) 0.194(8) 0.054(5) -0.073(6) -0.015(4)
C29 0.123(5) 0.051(3) 0.077(3) -0.015(2) -0.004(3) -0.004(3)
C30 0.092(4) 0.066(3) 0.101(4) 0.005(3) 0.012(3) -0.012(3)
C31 0.058(3) 0.069(3) 0.113(4) 0.015(3) 0.023(3) -0.001(2)
C32 0.0352(17) 0.0260(17) 0.0334(18) 0.0031(14) 0.0041(14) -0.0035(13)
C33 0.0386(19) 0.042(2) 0.0343(19) 0.0013(15) 0.0022(15) -0.0036(16)
C34 0.050(2) 0.043(2) 0.039(2) -0.0067(15) 0.0048(15) -0.0001(16)
C35 0.053(2) 0.042(2) 0.050(2) -0.0004(18) 0.0137(18) 0.0119(18)
C36 0.044(2) 0.044(2) 0.050(2) 0.0055(18) 0.0004(18) 0.0041(17)
C37 0.044(2) 0.0380(18) 0.0341(18) -0.0021(14) -0.0005(15) 0.0002(14)
C38 0.0347(16) 0.0359(19) 0.0302(16) -0.0034(13) -0.0025(13) 0.0024(14)
C39 0.0421(17) 0.051(2) 0.0381(19) 0.0060(17) -0.0032(13) -0.0022(17)
C40 0.060(2) 0.057(2) 0.0335(18) 0.0084(18) -0.0051(16) -0.003(2)
C41 0.047(2) 0.062(3) 0.0396(19) -0.0028(15) -0.0137(14) 0.0037(16)
C42 0.0385(18) 0.053(2) 0.045(2) -0.0021(16) -0.0048(16) -0.0019(16)
C43 0.0333(17) 0.050(2) 0.0337(17) 0.0001(14) 0.0003(13) 0.0020(14)
C44 0.0365(18) 0.0356(19) 0.0313(18) 0.0036(14) -0.0055(14) -0.0053(14)
C45 0.044(2) 0.0412(19) 0.0318(17) -0.0026(14) 0.0048(15) -0.0064(15)
C46 0.044(2) 0.053(2) 0.038(2) 0.0003(17) 0.0064(16) -0.0107(17)
C47 0.046(2) 0.037(2) 0.049(2) 0.0032(16) -0.0009(18) -0.0121(17)
C48 0.043(2) 0.0350(19) 0.051(2) 0.0018(16) -0.0069(16) -0.0015(15)
C49 0.0348(18) 0.040(2) 0.046(2) 0.0010(16) 0.0016(16) -0.0013(15)

loop_
_atom_type_symbol
_atom_type_description
_atom_type_scat_dispersion_real
_atom_type_scat_dispersion_imag
_atom_type_scat_source
C C 0.0033 0.0016 'International Tables Vol C Tables 4.2.6.8 and 6.1.1.4'
H H 0.0000 0.0000 'International Tables Vol C Tables 4.2.6.8 and 6.1.1.4'
N N 0.0061 0.0033 'International Tables Vol C Tables 4.2.6.8 and 6.1.1.4'
O O 0.0106 0.0060 'International Tables Vol C Tables 4.2.6.8 and 6.1.1.4'
P P 0.1023 0.0942 'International Tables Vol C Tables 4.2.6.8 and 6.1.1.4'
Ru Ru -1.2594 0.8363 'International Tables Vol C Tables 4.2.6.8 and 6.1.1.4'

loop_
_geom_angle_atom_site_label_1
_geom_angle_atom_site_label_2
_geom_angle_atom_site_label_3
_geom_angle
H2 Ru1 H1 88.3(14)
H2 Ru1 C1 84.0(10)
H1 Ru1 C1 171.9(9)
H2 Ru1 C17 85.6(12)
H1 Ru1 C17 87.9(9)
C1 Ru1 C17 93.72(16)
H2 Ru1 C2 174.2(10)
H1 Ru1 C2 86.9(9)
C1 Ru1 C2 101.00(14)
C17 Ru1 C2 91.06(13)
H2 Ru1 P1 82.6(12)
H1 Ru1 P1 77.9(9)
C1 Ru1 P1 98.81(12)
C17 Ru1 P1 161.75(13)
C2 Ru1 P1 99.45(9)
C44 P1 C38 99.72(15)
C44 P1 C32 99.21(14)
C38 P1 C32 99.35(15)
C44 P1 Ru1 112.89(11)
C38 P1 Ru1 121.11(10)
C32 P1 Ru1 120.56(11)
C3 N1 C2 111.6(3)
C3 N1 C5 122.3(3)
C2 N1 C5 126.1(3)
C4 N2 C2 112.8(3)
C4 N2 C11 122.1(3)
C2 N2 C11 124.9(3)
C17 N3 C18 112.0(4)
C17 N3 C20 125.2(3)
C18 N3 C20 122.3(3)
C19 N4 C17 111.3(4)
C19 N4 C26 122.4(4)
C17 N4 C26 126.0(3)
O1 C1 Ru1 174.7(3)
N2 C2 N1 101.8(2)
N2 C2 Ru1 128.9(2)
N1 C2 Ru1 129.2(2)
C4 C3 N1 106.9(3)
C3 C4 N2 106.9(3)
N1 C5 C10 110.3(3)
N1 C5 C6 111.0(3)
C10 C5 C6 111.1(3)
C7 C6 C5 111.2(3)
C8 C7 C6 112.1(3)
C7 C8 C9 110.3(3)
C8 C9 C10 110.9(3)
C9 C10 C5 111.9(3)
N2 C11 C12 111.6(3)
N2 C11 C16 111.1(3)
C12 C11 C16 111.9(3)
C11 C12 C13 109.7(3)
C14 C13 C12 111.6(4)
C13 C14 C15 111.6(3)
C14 C15 C16 111.2(3)
C11 C16 C15 109.8(3)
N3 C17 N4 102.0(3)
N3 C17 Ru1 129.9(3)
N4 C17 Ru1 128.1(3)
C19 C18 N3 107.3(4)
C18 C19 N4 107.3(4)
N3 C20 C25 111.3(4)
N3 C20 C21 112.0(3)
C25 C20 C21 109.9(3)
C22 C21 C20 110.6(4)
C23 C22 C21 113.8(5)
C22 C23 C24 111.0(5)
C25 C24 C23 113.9(5)
C24 C25 C20 110.7(5)
N4 C26 C27 113.4(4)
N4 C26 C31 110.2(4)
C27 C26 C31 109.1(4)
C26 C27 C28 111.0(6)
C29 C28 C27 112.6(5)
C28 C29 C30 108.8(5)
C29 C30 C31 112.2(4)
C26 C31 C30 110.4(5)
C37 C32 C33 117.7(3)
C37 C32 P1 117.8(3)
C33 C32 P1 124.4(3)
C34 C33 C32 120.4(3)
C35 C34 C33 120.7(3)
C34 C35 C36 120.0(3)
C35 C36 C37 120.1(4)
C36 C37 C32 121.1(3)
C43 C38 C39 117.9(3)
C43 C38 P1 120.1(2)
C39 C38 P1 121.8(2)
C40 C39 C38 121.2(3)
C41 C40 C39 120.0(3)
C42 C41 C40 119.7(3)
C41 C42 C43 120.0(3)
C38 C43 C42 121.1(3)
C45 C44 C49 117.9(3)
C45 C44 P1 123.9(3)
C49 C44 P1 118.2(3)
C46 C45 C44 120.8(3)
C47 C46 C45 120.6(3)
C46 C47 C48 119.1(3)
C49 C48 C47 121.1(3)
C48 C49 C44 120.5(3)

loop_
_geom_bond_atom_site_label_1
_geom_bond_atom_site_label_2
_geom_bond_distance
Ru1 H2 1.645(10)
Ru1 H1 1.668(10)
Ru1 C1 1.865(4)
Ru1 C17 2.099(3)
Ru1 C2 2.147(3)
Ru1 P1 2.3035(8)
P1 C44 1.850(3)
P1 C38 1.853(3)
P1 C32 1.855(3)
O1 C1 1.160(4)
N1 C3 1.385(4)
N1 C2 1.388(4)
N1 C5 1.477(4)
N2 C4 1.371(4)
N2 C2 1.372(4)
N2 C11 1.480(4)
N3 C17 1.359(5)
N3 C18 1.390(5)
N3 C20 1.464(5)
N4 C19 1.382(5)
N4 C17 1.389(5)
N4 C26 1.460(5)
C3 C4 1.341(5)
C5 C10 1.525(5)
C5 C6 1.526(5)
C6 C7 1.513(5)
C7 C8 1.506(5)
C8 C9 1.521(5)
C9 C10 1.522(5)
C11 C12 1.517(5)
C11 C16 1.522(5)
C12 C13 1.525(5)
C13 C14 1.516(6)
C14 C15 1.527(6)
C15 C16 1.536(5)
C18 C19 1.310(7)
C20 C25 1.522(6)
C20 C21 1.527(5)
C21 C22 1.515(7)
C22 C23 1.466(9)
C23 C24 1.505(10)
C24 C25 1.500(9)
C26 C27 1.502(8)
C26 C31 1.502(7)
C27 C28 1.533(8)
C28 C29 1.479(8)
C29 C30 1.498(7)
C30 C31 1.520(7)
C32 C37 1.396(4)
C32 C33 1.407(5)
C33 C34 1.379(5)
C34 C35 1.372(5)
C35 C36 1.374(5)
C36 C37 1.382(5)
C38 C43 1.381(4)
C38 C39 1.393(4)
C39 C40 1.384(5)
C40 C41 1.379(5)
C41 C42 1.378(5)
C42 C43 1.393(5)
C44 C45 1.399(5)
C44 C49 1.405(5)
C45 C46 1.384(5)
C46 C47 1.382(5)
C47 C48 1.383(5)
C48 C49 1.380(5)
